data_1555493
loop_
_publ_author_name
'Schweighauser, Luca'
'Bodoky, Ina'
'Kessler, Simon N.'
'H\"aussinger, Daniel'
'Donsbach, Carsten'
'Wegner, Hermann A.'

_publ_section_title
;
 Bidentate Lewis Acid Catalyzed Domino Diels-Alder Reaction of Phthalazine
 for the Synthesis of Bridged Oligocyclic Tetrahydronaphthalenes.
;
_journal_issue 6
_journal_name_full 'Organic letters'
_journal_page_first 1330
_journal_page_last 1333
_journal_paper_doi 10.1021/acs.orglett.6b00276
_journal_volume 18
_journal_year 2016
_chemical_formula_moiety 'C17 H21 N'
_chemical_formula_sum 'C17 H21 N'
_chemical_formula_weight 239.35
_space_group_crystal_system triclinic
_space_group_IT_number 2
_space_group_name_Hall '-P 1'
_space_group_name_H-M_alt 'P -1'
_atom_sites_solution_hydrogens geom
_audit_creation_date 2015-12-13
_audit_creation_method
;
Olex2 1.2
(compiled 2015.09.30 svn.r3233 for OlexSys, GUI svn.r5103)
;
_cell_angle_alpha 75.45(3)
_cell_angle_beta 78.72(3)
_cell_angle_gamma 70.16(3)
_cell_formula_units_Z 2
_cell_length_a 6.0723(12)
_cell_length_b 8.6709(17)
_cell_length_c 14.006(3)
_cell_measurement_reflns_used 4940
_cell_measurement_temperature 100
_cell_measurement_theta_max 27.165
_cell_measurement_theta_min 1.51
_cell_volume 666.5(3)
_computing_molecular_graphics 'Olex2 (Dolomanov et al., 2009)'
_computing_publication_material 'Olex2 (Dolomanov et al., 2009)'
_computing_structure_refinement 'ShelXL (Sheldrick, 2015)'
_computing_structure_solution 'ShelXT (Sheldrick, 2015)'
_diffrn_ambient_temperature 100
_diffrn_measured_fraction_theta_full 0.998
_diffrn_measured_fraction_theta_max 0.998
_diffrn_measurement_device_type 'STOE IPDS-2T'
_diffrn_measurement_method '\w scans'
_diffrn_radiation_type MoK\a
_diffrn_radiation_wavelength 0.71073
_diffrn_reflns_av_R_equivalents 0.0506
_diffrn_reflns_av_unetI/netI 0.0539
_diffrn_reflns_Laue_measured_fraction_full 0.998
_diffrn_reflns_Laue_measured_fraction_max 0.998
_diffrn_reflns_limit_h_max 7
_diffrn_reflns_limit_h_min -6
_diffrn_reflns_limit_k_max 10
_diffrn_reflns_limit_k_min -10
_diffrn_reflns_limit_l_max 17
_diffrn_reflns_limit_l_min -17
_diffrn_reflns_number 6366
_diffrn_reflns_point_group_measured_fraction_full 0.998
_diffrn_reflns_point_group_measured_fraction_max 0.998
_diffrn_reflns_theta_full 26.000
_diffrn_reflns_theta_max 26.732
_diffrn_reflns_theta_min 1.513
_diffrn_standards_number 0
_exptl_absorpt_coefficient_mu 0.068
_exptl_absorpt_correction_T_max 0.9974
_exptl_absorpt_correction_T_min 0.9744
_exptl_absorpt_correction_type numerical
_exptl_absorpt_process_details 'STOE X-Area'
_exptl_crystal_colour colourless
_exptl_crystal_colour_primary colourless
_exptl_crystal_density_diffrn 1.193
_exptl_crystal_description plate
_exptl_crystal_F_000 260
_exptl_crystal_size_max 0.337
_exptl_crystal_size_mid 0.108
_exptl_crystal_size_min 0.04
_refine_diff_density_max 0.207
_refine_diff_density_min -0.190
_refine_diff_density_rms 0.039
_refine_ls_extinction_method none
_refine_ls_goodness_of_fit_ref 0.885
_refine_ls_hydrogen_treatment constr
_refine_ls_matrix_type full
_refine_ls_number_parameters 164
_refine_ls_number_reflns 2819
_refine_ls_number_restraints 0
_refine_ls_restrained_S_all 0.885
_refine_ls_R_factor_all 0.0654
_refine_ls_R_factor_gt 0.0405
_refine_ls_shift/su_max 0.000
_refine_ls_shift/su_mean 0.000
_refine_ls_structure_factor_coef Fsqd
_refine_ls_weighting_details 'w=1/[\s^2^(Fo^2^)+(0.0660P)^2^] where P=(Fo^2^+2Fc^2^)/3'
_refine_ls_weighting_scheme calc
_refine_ls_wR_factor_gt 0.0941
_refine_ls_wR_factor_ref 0.1035
_reflns_Friedel_coverage 0.000
_reflns_number_gt 1985
_reflns_number_total 2819
_reflns_threshold_expression 'I > 2\s(I)'
_cod_data_source_file ol6b00276_si_002.cif
_cod_data_source_block cdx067a_cut079_num007
_cod_database_code 1555493
_shelx_space_group_comment
;
The symmetry employed for this shelxl refinement is uniquely defined
by the following loop, which should always be used as a source of
symmetry information in preference to the above space-group names.
They are only intended as comments.
;
_olex2_refinement_description
;
1. Fixed Uiso
 At 1.2 times of:
  All C(H) groups, All C(H,H) groups
 At 1.5 times of:
  All C(H,H,H) groups
2.a Ternary CH refined with riding coordinates:
 C04(H04), C05(H05), C06(H06), C10(H10)
2.b Secondary CH2 refined with riding coordinates:
 C13(H13A,H13B), C14(H14A,H14B), C16(H16A,H16B), C17(H17A,H17B), C18(H18A,H18B)
2.c Aromatic/amide H refined with riding coordinates:
 C07(H07), C08(H08), C09(H09), C12(H12)
2.d Idealised Me refined as rotating group:
 C15(H15A,H15B,H15C)
;
_shelx_shelxl_version_number 2014/7
_olex2_submission_special_instructions 'No special instructions were received'

loop_
_space_group_symop_operation_xyz
'x, y, z'
'-x, -y, -z'

loop_
_atom_site_label
_atom_site_type_symbol
_atom_site_fract_x
_atom_site_fract_y
_atom_site_fract_z
_atom_site_U_iso_or_equiv
_atom_site_adp_type
_atom_site_occupancy
_atom_site_site_symmetry_order
_atom_site_calc_flag
_atom_site_refinement_flags_posn
N01 N 0.5669(2) 0.30262(13) 0.38752(8) 0.0204(3) Uani 1 1 d .
C02 C 0.3296(2) 0.53330(16) 0.22150(9) 0.0187(3) Uani 1 1 d .
C03 C 0.7243(2) 0.30734(16) 0.11778(9) 0.0200(3) Uani 1 1 d .
C04 C 0.5832(2) 0.25068(16) 0.29467(9) 0.0198(3) Uani 1 1 d .
H04 H 0.5965 0.1291 0.3097 0.024 Uiso 1 1 calc R
C05 C 0.7905(2) 0.27753(15) 0.22019(9) 0.0190(3) Uani 1 1 d .
H05 H 0.9546 0.2096 0.2345 0.023 Uiso 1 1 calc R
C06 C 0.7462(2) 0.45285(16) 0.15426(9) 0.0193(3) Uani 1 1 d .
H06 H 0.8887 0.4894 0.1250 0.023 Uiso 1 1 calc R
C07 C 0.1147(2) 0.64893(17) 0.24394(9) 0.0216(3) Uani 1 1 d .
H07 H -0.0187 0.6126 0.2733 0.026 Uiso 1 1 calc R
C08 C 0.2892(3) 0.87045(16) 0.18189(10) 0.0240(3) Uani 1 1 d .
H08 H 0.2747 0.9862 0.1684 0.029 Uiso 1 1 calc R
C09 C 0.0946(2) 0.81822(17) 0.22348(10) 0.0241(3) Uani 1 1 d .
H09 H -0.0531 0.8979 0.2381 0.029 Uiso 1 1 calc R
C10 C 0.3724(2) 0.34871(16) 0.23444(10) 0.0205(3) Uani 1 1 d .
H10 H 0.2277 0.3151 0.2640 0.025 Uiso 1 1 calc R
C11 C 0.5273(2) 0.58570(16) 0.17894(9) 0.0187(3) Uani 1 1 d .
C12 C 0.5067(3) 0.75544(16) 0.15947(9) 0.0221(3) Uani 1 1 d .
H12 H 0.6401 0.7924 0.1311 0.027 Uiso 1 1 calc R
C13 C 0.4736(2) 0.30073(17) 0.13167(10) 0.0224(3) Uani 1 1 d .
H13A H 0.4710 0.1871 0.1319 0.027 Uiso 1 1 calc R
H13B H 0.3836 0.3817 0.0786 0.027 Uiso 1 1 calc R
C14 C 0.7689(3) 0.20178(18) 0.44173(10) 0.0257(3) Uani 1 1 d .
H14A H 0.9094 0.2386 0.4125 0.031 Uiso 1 1 calc R
H14B H 0.8074 0.0818 0.4404 0.031 Uiso 1 1 calc R
C15 C 0.8943(3) 0.24110(17) 0.03320(10) 0.0253(3) Uani 1 1 d .
H15A H 1.0482 0.2535 0.0344 0.038 Uiso 1 1 calc GR
H15B H 0.8344 0.3041 -0.0299 0.038 Uiso 1 1 calc GR
H15C H 0.9111 0.1225 0.0400 0.038 Uiso 1 1 calc GR
C16 C 0.3619(3) 0.27937(18) 0.45749(10) 0.0261(3) Uani 1 1 d .
H16A H 0.3417 0.1699 0.4598 0.031 Uiso 1 1 calc R
H16B H 0.2162 0.3694 0.4388 0.031 Uiso 1 1 calc R
C17 C 0.4197(3) 0.28704(19) 0.55747(11) 0.0316(4) Uani 1 1 d .
H17A H 0.3559 0.2109 0.6124 0.038 Uiso 1 1 calc R
H17B H 0.3528 0.4023 0.5702 0.038 Uiso 1 1 calc R
C18 C 0.6895(3) 0.2313(2) 0.54776(11) 0.0349(4) Uani 1 1 d .
H18A H 0.7463 0.3194 0.5584 0.042 Uiso 1 1 calc R
H18B H 0.7498 0.1272 0.5966 0.042 Uiso 1 1 calc R

loop_
_atom_site_aniso_label
_atom_site_aniso_U_11
_atom_site_aniso_U_22
_atom_site_aniso_U_33
_atom_site_aniso_U_23
_atom_site_aniso_U_13
_atom_site_aniso_U_12
N01 0.0199(6) 0.0206(6) 0.0167(5) -0.0019(4) -0.0015(4) -0.0029(4)
C02 0.0200(7) 0.0197(6) 0.0138(6) -0.0023(5) -0.0047(5) -0.0022(5)
C03 0.0205(7) 0.0182(6) 0.0180(6) -0.0032(5) -0.0037(5) -0.0012(5)
C04 0.0199(7) 0.0161(6) 0.0202(7) -0.0015(5) -0.0034(5) -0.0023(5)
C05 0.0178(6) 0.0169(6) 0.0181(6) -0.0030(5) -0.0024(5) -0.0002(5)
C06 0.0178(6) 0.0190(6) 0.0176(6) -0.0020(5) -0.0015(5) -0.0026(5)
C07 0.0188(7) 0.0257(7) 0.0170(6) -0.0035(5) -0.0025(5) -0.0029(5)
C08 0.0297(8) 0.0170(6) 0.0209(7) -0.0031(5) -0.0053(6) -0.0011(6)
C09 0.0224(7) 0.0235(7) 0.0196(7) -0.0060(5) -0.0037(5) 0.0036(5)
C10 0.0180(7) 0.0209(6) 0.0210(7) -0.0036(5) -0.0019(5) -0.0047(5)
C11 0.0197(7) 0.0195(6) 0.0139(6) -0.0029(5) -0.0034(5) -0.0019(5)
C12 0.0248(7) 0.0219(7) 0.0180(6) -0.0029(5) -0.0019(5) -0.0062(5)
C13 0.0236(7) 0.0201(6) 0.0226(7) -0.0044(5) -0.0064(5) -0.0032(5)
C14 0.0243(7) 0.0289(7) 0.0195(7) -0.0017(5) -0.0048(6) -0.0037(6)
C15 0.0277(8) 0.0242(7) 0.0184(7) -0.0057(5) -0.0029(6) 0.0003(6)
C16 0.0251(7) 0.0242(7) 0.0238(7) -0.0025(5) 0.0019(6) -0.0052(6)
C17 0.0373(9) 0.0290(7) 0.0204(7) -0.0033(5) 0.0039(6) -0.0054(6)
C18 0.0379(9) 0.0407(9) 0.0205(7) -0.0041(6) -0.0058(6) -0.0053(7)

loop_
_atom_type_symbol
_atom_type_description
_atom_type_scat_dispersion_real
_atom_type_scat_dispersion_imag
_atom_type_scat_source
C C 0.0033 0.0016 'International Tables Vol C Tables 4.2.6.8 and 6.1.1.4'
H H 0.0000 0.0000 'International Tables Vol C Tables 4.2.6.8 and 6.1.1.4'
N N 0.0061 0.0033 'International Tables Vol C Tables 4.2.6.8 and 6.1.1.4'

loop_
_geom_angle_atom_site_label_1
_geom_angle_atom_site_label_2
_geom_angle_atom_site_label_3
_geom_angle
C04 N01 C14 111.66(10)
C04 N01 C16 112.99(11)
C16 N01 C14 104.14(11)
C07 C02 C10 125.30(12)
C07 C02 C11 120.37(12)
C11 C02 C10 114.26(11)
C05 C03 C06 60.79(9)
C05 C03 C13 106.28(11)
C05 C03 C15 123.26(12)
C13 C03 C06 113.47(11)
C15 C03 C06 120.14(12)
C15 C03 C13 119.20(12)
N01 C04 H04 108.6
N01 C04 C05 113.91(11)
N01 C04 C10 114.64(11)
C05 C04 H04 108.6
C05 C04 C10 102.07(10)
C10 C04 H04 108.6
C03 C05 C04 108.09(11)
C03 C05 H05 119.6
C03 C05 C06 60.46(9)
C04 C05 H05 119.6
C04 C05 C06 115.02(11)
C06 C05 H05 119.6
C03 C06 C05 58.75(8)
C03 C06 H06 116.3
C05 C06 H06 116.3
C11 C06 C03 118.21(12)
C11 C06 C05 118.56(11)
C11 C06 H06 116.3
C02 C07 H07 120.1
C02 C07 C09 119.89(13)
C09 C07 H07 120.1
C09 C08 H08 119.6
C09 C08 C12 120.77(13)
C12 C08 H08 119.6
C07 C09 H09 120.0
C08 C09 C07 119.95(13)
C08 C09 H09 120.0
C02 C10 C04 109.79(11)
C02 C10 H10 112.5
C02 C10 C13 107.58(11)
C04 C10 H10 112.5
C04 C10 C13 101.34(10)
C13 C10 H10 112.5
C02 C11 C06 116.07(12)
C12 C11 C02 119.51(12)
C12 C11 C06 124.38(13)
C08 C12 C11 119.50(13)
C08 C12 H12 120.3
C11 C12 H12 120.3
C03 C13 C10 103.20(11)
C03 C13 H13A 111.1
C03 C13 H13B 111.1
C10 C13 H13A 111.1
C10 C13 H13B 111.1
H13A C13 H13B 109.1
N01 C14 H14A 110.8
N01 C14 H14B 110.8
N01 C14 C18 104.75(11)
H14A C14 H14B 108.9
C18 C14 H14A 110.8
C18 C14 H14B 110.8
C03 C15 H15A 109.5
C03 C15 H15B 109.5
C03 C15 H15C 109.5
H15A C15 H15B 109.5
H15A C15 H15C 109.5
H15B C15 H15C 109.5
N01 C16 H16A 111.0
N01 C16 H16B 111.0
N01 C16 C17 104.00(12)
H16A C16 H16B 109.0
C17 C16 H16A 111.0
C17 C16 H16B 111.0
C16 C17 H17A 110.8
C16 C17 H17B 110.8
C16 C17 C18 104.79(12)
H17A C17 H17B 108.9
C18 C17 H17A 110.8
C18 C17 H17B 110.8
C14 C18 C17 104.72(13)
C14 C18 H18A 110.8
C14 C18 H18B 110.8
C17 C18 H18A 110.8
C17 C18 H18B 110.8
H18A C18 H18B 108.9

loop_
_geom_bond_atom_site_label_1
_geom_bond_atom_site_label_2
_geom_bond_distance
N01 C04 1.4553(17)
N01 C14 1.4654(18)
N01 C16 1.4645(18)
C02 C07 1.3844(19)
C02 C10 1.5008(18)
C02 C11 1.3990(19)
C03 C05 1.5016(19)
C03 C06 1.5281(18)
C03 C13 1.515(2)
C03 C15 1.5034(19)
C04 H04 1.0000
C04 C05 1.5136(19)
C04 C10 1.5476(19)
C05 H05 1.0000
C05 C06 1.5330(18)
C06 H06 1.0000
C06 C11 1.4811(18)
C07 H07 0.9500
C07 C09 1.3901(19)
C08 H08 0.9500
C08 C09 1.379(2)
C08 C12 1.392(2)
C09 H09 0.9500
C10 H10 1.0000
C10 C13 1.5505(19)
C11 C12 1.3939(19)
C12 H12 0.9500
C13 H13A 0.9900
C13 H13B 0.9900
C14 H14A 0.9900
C14 H14B 0.9900
C14 C18 1.527(2)
C15 H15A 0.9800
C15 H15B 0.9800
C15 H15C 0.9800
C16 H16A 0.9900
C16 H16B 0.9900
C16 C17 1.531(2)
C17 H17A 0.9900
C17 H17B 0.9900
C17 C18 1.532(2)
C18 H18A 0.9900
C18 H18B 0.9900

loop_
_geom_torsion_atom_site_label_1
_geom_torsion_atom_site_label_2
_geom_torsion_atom_site_label_3
_geom_torsion_atom_site_label_4
_geom_torsion
N01 C04 C05 C03 -150.76(10)
N01 C04 C05 C06 -85.58(14)
N01 C04 C10 C02 51.39(14)
N01 C04 C10 C13 164.94(11)
N01 C14 C18 C17 22.82(16)
N01 C16 C17 C18 -26.24(15)
C02 C07 C09 C08 -0.70(19)
C02 C10 C13 C03 73.91(13)
C02 C11 C12 C08 -0.55(19)
C03 C05 C06 C11 107.42(14)
C03 C06 C11 C02 35.31(16)
C03 C06 C11 C12 -142.46(13)
C04 N01 C14 C18 -162.43(12)
C04 N01 C16 C17 162.71(11)
C04 C05 C06 C03 -97.43(13)
C04 C05 C06 C11 9.98(18)
C04 C10 C13 C03 -41.28(12)
C05 C03 C06 C11 -108.01(13)
C05 C03 C13 C10 25.32(13)
C05 C04 C10 C02 -72.26(12)
C05 C04 C10 C13 41.29(12)
C05 C06 C11 C02 -32.46(17)
C05 C06 C11 C12 149.77(13)
C06 C03 C05 C04 109.04(11)
C06 C03 C13 C10 -39.37(14)
C06 C11 C12 C08 177.15(12)
C07 C02 C10 C04 -128.18(13)
C07 C02 C10 C13 122.36(14)
C07 C02 C11 C06 -177.71(12)
C07 C02 C11 C12 0.18(19)
C09 C08 C12 C11 0.3(2)
C10 C02 C07 C09 -176.44(12)
C10 C02 C11 C06 -0.49(16)
C10 C02 C11 C12 177.40(11)
C10 C04 C05 C03 -26.61(13)
C10 C04 C05 C06 38.56(14)
C11 C02 C07 C09 0.45(19)
C11 C02 C10 C04 54.76(14)
C11 C02 C10 C13 -54.70(15)
C12 C08 C09 C07 0.3(2)
C13 C03 C05 C04 0.86(13)
C13 C03 C05 C06 -108.19(11)
C13 C03 C06 C05 96.16(12)
C13 C03 C06 C11 -11.85(16)
C14 N01 C04 C05 -64.42(14)
C14 N01 C04 C10 178.51(11)
C14 N01 C16 C17 41.36(13)
C15 C03 C05 C04 -142.22(13)
C15 C03 C05 C06 108.74(15)
C15 C03 C06 C05 -113.70(14)
C15 C03 C06 C11 138.29(13)
C15 C03 C13 C10 170.18(11)
C16 N01 C04 C05 178.59(11)
C16 N01 C04 C10 61.51(14)
C16 N01 C14 C18 -40.20(14)
C16 C17 C18 C14 2.09(16)
